data_7717470
loop_
_publ_author_name
'Duffin, Rebekah N.'
'Kelderman, Jenisi'
'Herdman, Megan'
'Andrews, Philip Craig'

_publ_section_title
;
 Highly selective organo-gallium hydroxamate mediated inhibition of
 antibiotic resistant Klebsiella pneumoniae
;
_journal_name_full 'Dalton Transactions'
_journal_paper_doi 10.1039/D4DT02440K
_journal_year 2024
_chemical_formula_moiety 'C6.5 H5 Fe0.17 N0.5 O'
_chemical_formula_sum 'C6.5 H5 Fe0.17 N0.5 O'
_chemical_formula_weight 115.42
_chemical_name_systematic 'Iron tris-N-benzyl-N-phenylhydroxamate'
_space_group_crystal_system trigonal
_space_group_IT_number 165
_space_group_name_Hall '-P 3 2"c'
_space_group_name_H-M_alt 'P -3 c 1'
_atom_sites_solution_hydrogens geom
_atom_sites_solution_primary dual
_audit_creation_date 2021-11-09
_audit_creation_method
;
Olex2 1.2
(compiled 2018.05.29 svn.r3508 for OlexSys, GUI svn.r5506)
;
_audit_update_record
;
2022-02-07 deposited with the CCDC.	2024-11-06 downloaded from the CCDC.
;
_cell_angle_alpha 90
_cell_angle_beta 90
_cell_angle_gamma 120
_cell_formula_units_Z 12
_cell_length_a 13.4603(9)
_cell_length_b 13.4603(9)
_cell_length_c 10.2309(8)
_cell_measurement_reflns_used 3823
_cell_measurement_temperature 123.00(10)
_cell_measurement_theta_max 28.6680
_cell_measurement_theta_min 3.4920
_cell_volume 1605.3(2)
_computing_cell_refinement 'CrysAlisPro 1.171.41.113a (Rigaku OD, 2021)'
_computing_data_collection 'CrysAlisPro 1.171.41.113a (Rigaku OD, 2021)'
_computing_data_reduction 'CrysAlisPro 1.171.41.113a (Rigaku OD, 2021)'
_computing_molecular_graphics 'Olex2 (Dolomanov et al., 2009)'
_computing_publication_material 'Olex2 (Dolomanov et al., 2009)'
_computing_structure_refinement 'ShelXL (Sheldrick, 2015)'
_computing_structure_solution 'ShelXT (Sheldrick, 2015)'
_diffrn_ambient_environment N~2~
_diffrn_ambient_temperature 123.00(10)
_diffrn_detector 'Hybrid Pixel Array Detector'
_diffrn_detector_area_resol_mean 10.0000
_diffrn_detector_type HyPix
_diffrn_measured_fraction_theta_full 0.998
_diffrn_measured_fraction_theta_max 0.998
_diffrn_measurement_details
;
List of Runs (angles in degrees, time in seconds):

  # Type    Start    End  Width  t~exp~   \w     \q     \k     \f   Frames
#--------------------------------------------------------------------------
  1  \w    -84.00   4.00   0.50    6.00    --   -8.90 -27.00-157.00  176
  2  \w    -23.00  25.00   0.50    6.00    --   -8.90 -99.00-120.00   96
  3  \w    -21.00  64.00   0.50    6.00    --   -8.90  38.00  30.00  170
  4  \w      7.00  43.00   0.50    6.00    --    9.22-112.00 116.00   72
  5  \w    -23.00   2.00   0.50    6.00    --    9.22 -99.00 -60.00   50
;
_diffrn_measurement_device 'four-circle diffractometer'
_diffrn_measurement_device_type 'XtaLAB Synergy, Dualflex, HyPix'
_diffrn_measurement_method '\w scans'
_diffrn_orient_matrix_type 'CrysAlisPro convention (1999,Acta A55,543-557)'
_diffrn_orient_matrix_UB_11 0.0295897000
_diffrn_orient_matrix_UB_12 0.0606595000
_diffrn_orient_matrix_UB_13 -0.0055668000
_diffrn_orient_matrix_UB_21 -0.0488377000
_diffrn_orient_matrix_UB_22 0.0009722000
_diffrn_orient_matrix_UB_23 0.0243822000
_diffrn_orient_matrix_UB_31 0.0209618000
_diffrn_orient_matrix_UB_32 0.0049181000
_diffrn_orient_matrix_UB_33 0.0646527000
_diffrn_radiation_monochromator mirror
_diffrn_radiation_probe x-ray
_diffrn_radiation_type MoK\a
_diffrn_radiation_wavelength 0.71073
_diffrn_reflns_av_R_equivalents 0.0879
_diffrn_reflns_av_unetI/netI 0.0409
_diffrn_reflns_Laue_measured_fraction_full 0.998
_diffrn_reflns_Laue_measured_fraction_max 0.998
_diffrn_reflns_limit_h_max 16
_diffrn_reflns_limit_h_min -16
_diffrn_reflns_limit_k_max 16
_diffrn_reflns_limit_k_min -16
_diffrn_reflns_limit_l_max 12
_diffrn_reflns_limit_l_min -12
_diffrn_reflns_number 11699
_diffrn_reflns_point_group_measured_fraction_full 0.998
_diffrn_reflns_point_group_measured_fraction_max 0.998
_diffrn_reflns_theta_full 25.242
_diffrn_reflns_theta_max 25.960
_diffrn_reflns_theta_min 3.496
_diffrn_source 'micro-focus sealed X-ray tube'
_diffrn_source_type 'PhotonJet (Mo) X-ray Source'
_exptl_absorpt_coefficient_mu 0.525
_exptl_absorpt_correction_T_max 1.00000
_exptl_absorpt_correction_T_min 0.18050
_exptl_absorpt_correction_type multi-scan
_exptl_absorpt_process_details
;
CrysAlisPro 1.171.41.113a (Rigaku Oxford Diffraction, 2021)
Empirical absorption correction using spherical harmonics,
implemented in SCALE3 ABSPACK scaling algorithm.
;
_exptl_crystal_colour 'dull reddish brown'
_exptl_crystal_colour_lustre dull
_exptl_crystal_colour_modifier reddish
_exptl_crystal_colour_primary brown
_exptl_crystal_density_diffrn 1.433
_exptl_crystal_description needle
_exptl_crystal_F_000 718
_exptl_crystal_size_max 0.24
_exptl_crystal_size_mid 0.11
_exptl_crystal_size_min 0.05
_refine_diff_density_max 1.737
_refine_diff_density_min -0.662
_refine_diff_density_rms 0.136
_refine_ls_extinction_method none
_refine_ls_goodness_of_fit_ref 1.071
_refine_ls_hydrogen_treatment constr
_refine_ls_matrix_type full
_refine_ls_number_parameters 75
_refine_ls_number_reflns 1060
_refine_ls_number_restraints 18
_refine_ls_restrained_S_all 1.121
_refine_ls_R_factor_all 0.1012
_refine_ls_R_factor_gt 0.0838
_refine_ls_shift/su_max 0.000
_refine_ls_shift/su_mean 0.000
_refine_ls_structure_factor_coef Fsqd
_refine_ls_weighting_details 'w=1/[\s^2^(Fo^2^)+(0.1572P)^2^+2.5728P] where P=(Fo^2^+2Fc^2^)/3'
_refine_ls_weighting_scheme calc
_refine_ls_wR_factor_gt 0.2249
_refine_ls_wR_factor_ref 0.2421
_reflns_Friedel_coverage 0.000
_reflns_number_gt 829
_reflns_number_total 1060
_reflns_threshold_expression 'I > 2\s(I)'
_cod_data_source_file d4dt02440k2.cif
_cod_data_source_block jk_a33_auto
_cod_original_formula_sum 'C6.50 H5 Fe0.17 N0.50 O'
_cod_database_code 7717470
_shelx_shelxl_version_number 2014/7
_chemical_oxdiff_formula 'Fe C H N O'
_shelx_space_group_comment
;
The symmetry employed for this shelxl refinement is uniquely defined
by the following loop, which should always be used as a source of
symmetry information in preference to the above space-group names.
They are only intended as comments.
;
_shelx_estimated_absorpt_t_max 0.974
_shelx_estimated_absorpt_t_min 0.884
_diffrn_oxdiff_digest_frames
;
0182e12329f96f5cc2124e0bc8590319d100564fd3f
;
_reflns_odcompleteness_completeness 99.67
_reflns_odcompleteness_iscentric 1
_reflns_odcompleteness_theta 28.22
_olex2_refinement_description
;
1. Fixed Uiso
 At 1.2 times of:
  All C(H) groups
2. Shared sites
{N1, C1}
3. Uiso/Uaniso restraints and constraints
Uanis(O1) \\sim Ueq, Uanis(C1) \\sim Ueq, Uanis(N1) \\sim Ueq: with sigma of
0.001 and sigma for terminal atoms of 0.002
Uanis(C1) = Uanis(N1)
4. Others
 Fixed Sof: C1(0.5) N1(0.5)
5.a Aromatic/amide H refined with riding coordinates:
 C7(H7), C6(H6), C5(H5), C3(H3), C4(H4)
;
_olex2_submission_special_instructions 'No special instructions were received'
_oxdiff_exptl_absorpt_empirical_details
;
Empirical correction (ABSPACK) includes:
- Absorption correction using spherical harmonics
- Frame scaling
;
_oxdiff_exptl_absorpt_empirical_full_max 3.521
_oxdiff_exptl_absorpt_empirical_full_min 0.643

loop_
_space_group_symop_operation_xyz
'x, y, z'
'-y, x-y, z'
'-x+y, -x, z'
'x-y, -y, -z+1/2'
'-x, -x+y, -z+1/2'
'y, x, -z+1/2'
'-x, -y, -z'
'y, -x+y, -z'
'x-y, x, -z'
'-x+y, y, z-1/2'
'x, x-y, z-1/2'
'-y, -x, z-1/2'

loop_
_atom_site_label
_atom_site_type_symbol
_atom_site_fract_x
_atom_site_fract_y
_atom_site_fract_z
_atom_site_U_iso_or_equiv
_atom_site_adp_type
_atom_site_occupancy
_atom_site_site_symmetry_order
_atom_site_calc_flag
_atom_site_refinement_flags_posn
_atom_site_refinement_flags_adp
_atom_site_refinement_flags_occupancy
_atom_site_disorder_assembly
_atom_site_disorder_group
Fe1 Fe 0.0000 0.0000 0.2500 0.0319(6) Uani 1 6 d S T P A .
O1 O 0.1416(3) 0.0888(3) 0.3580(3) 0.0341(8) Uani 1 1 d . U . . .
C1 C 0.2171(3) 0.1879(3) 0.3050(3) 0.0298(9) Uani 0.5 1 d . U . A .
C7 C 0.4289(3) 0.3066(3) 0.3120(4) 0.0259(9) Uani 1 1 d . . . . .
H7 H 0.4319 0.3004 0.2198 0.031 Uiso 1 1 calc R . . . .
C2 C 0.3233(3) 0.2543(3) 0.3767(4) 0.0267(9) Uani 1 1 d . . . . .
C6 C 0.5290(3) 0.3674(3) 0.3834(4) 0.0309(10) Uani 1 1 d . . . . .
H6 H 0.6011 0.4032 0.3401 0.037 Uiso 1 1 calc R . . . .
C5 C 0.5239(4) 0.3759(4) 0.5187(4) 0.0361(11) Uani 1 1 d . . . . .
H5 H 0.5926 0.4189 0.5674 0.043 Uiso 1 1 calc R . . . .
C3 C 0.3187(4) 0.2611(4) 0.5118(4) 0.0355(10) Uani 1 1 d . . . . .
H3 H 0.2470 0.2240 0.5559 0.043 Uiso 1 1 calc R . . . .
C4 C 0.4201(4) 0.3225(4) 0.5819(4) 0.0396(11) Uani 1 1 d . . . . .
H4 H 0.4175 0.3276 0.6743 0.048 Uiso 1 1 calc R . . . .
N1 N 0.2171(3) 0.1879(3) 0.3050(3) 0.0298(9) Uani 0.5 1 d . U . A 2

loop_
_atom_site_aniso_label
_atom_site_aniso_U_11
_atom_site_aniso_U_22
_atom_site_aniso_U_33
_atom_site_aniso_U_23
_atom_site_aniso_U_13
_atom_site_aniso_U_12
Fe1 0.0159(6) 0.0159(6) 0.0639(11) 0.000 0.000 0.0080(3)
O1 0.0310(11) 0.0321(11) 0.0390(11) 0.0069(7) -0.0024(8) 0.0155(8)
C1 0.0289(11) 0.0289(11) 0.0327(10) 0.0019(6) -0.0007(6) 0.0152(7)
C7 0.0201(19) 0.0225(19) 0.038(2) 0.0030(15) 0.0022(14) 0.0126(16)
C2 0.019(2) 0.0200(19) 0.043(2) 0.0032(15) -0.0015(15) 0.0114(16)
C6 0.018(2) 0.022(2) 0.052(2) 0.0034(17) -0.0001(16) 0.0092(16)
C5 0.033(2) 0.028(2) 0.048(2) -0.0063(18) -0.0143(18) 0.0161(19)
C3 0.032(2) 0.031(2) 0.047(2) 0.0115(18) 0.0102(17) 0.019(2)
C4 0.054(3) 0.042(3) 0.036(2) -0.0058(18) -0.0084(19) 0.034(2)
N1 0.0289(11) 0.0289(11) 0.0327(10) 0.0019(6) -0.0007(6) 0.0152(7)

loop_
_atom_type_symbol
_atom_type_description
_atom_type_scat_dispersion_real
_atom_type_scat_dispersion_imag
_atom_type_scat_source
C C 0.0033 0.0016 'International Tables Vol C Tables 4.2.6.8 and 6.1.1.4'
H H 0.0000 0.0000 'International Tables Vol C Tables 4.2.6.8 and 6.1.1.4'
Fe Fe 0.3463 0.8444 'International Tables Vol C Tables 4.2.6.8 and 6.1.1.4'
N N 0.0061 0.0033 'International Tables Vol C Tables 4.2.6.8 and 6.1.1.4'
O O 0.0106 0.0060 'International Tables Vol C Tables 4.2.6.8 and 6.1.1.4'

loop_
_geom_angle_atom_site_label_1
_geom_angle_atom_site_label_2
_geom_angle_atom_site_label_3
_geom_angle
_geom_angle_site_symmetry_1
_geom_angle_site_symmetry_3
_geom_angle_publ_flag
O1 Fe1 O1 92.45(12) 5 4 ?
O1 Fe1 O1 98.36(18) 6 2 ?
O1 Fe1 O1 92.45(12) 3 . ?
O1 Fe1 O1 92.45(12) 5 6 ?
O1 Fe1 O1 98.36(18) 4 . ?
O1 Fe1 O1 92.45(12) 4 6 ?
O1 Fe1 O1 166.06(17) 4 2 ?
O1 Fe1 O1 98.36(18) 5 3 ?
O1 Fe1 O1 92.45(12) 3 2 ?
O1 Fe1 O1 78.38(16) 4 3 ?
O1 Fe1 O1 78.38(16) 6 . ?
O1 Fe1 O1 166.06(17) 6 3 ?
O1 Fe1 O1 92.45(12) 2 . ?
O1 Fe1 O1 78.38(16) 5 2 ?
O1 Fe1 O1 166.06(17) 5 . ?
C1 O1 Fe1 113.5(2) . . ?
O1 C1 C2 116.0(3) . . ?
C1 C1 O1 117.3(2) 6 . ?
C1 C1 C2 126.7(2) 6 . ?
N1 C1 O1 117.3(2) 6 . ?
N1 C1 C1 0.0 6 6 ?
N1 C1 C2 126.7(2) 6 . ?
C2 C7 H7 120.3 . . ?
C6 C7 H7 120.3 . . ?
C6 C7 C2 119.5(4) . . ?
C7 C2 C1 120.8(4) . . ?
C3 C2 C1 118.8(3) . . ?
C3 C2 C7 120.4(4) . . ?
C7 C6 H6 120.0 . . ?
C7 C6 C5 120.0(4) . . ?
C5 C6 H6 120.0 . . ?
C6 C5 H5 119.9 . . ?
C4 C5 C6 120.3(4) . . ?
C4 C5 H5 119.9 . . ?
C2 C3 H3 120.3 . . ?
C2 C3 C4 119.3(4) . . ?
C4 C3 H3 120.3 . . ?
C5 C4 C3 120.5(4) . . ?
C5 C4 H4 119.7 . . ?
C3 C4 H4 119.7 . . ?

loop_
_geom_bond_atom_site_label_1
_geom_bond_atom_site_label_2
_geom_bond_distance
_geom_bond_site_symmetry_2
_geom_bond_publ_flag
Fe1 O1 2.001(3) 5 ?
Fe1 O1 2.001(3) 2 ?
Fe1 O1 2.001(3) 3 ?
Fe1 O1 2.001(3) 4 ?
Fe1 O1 2.001(3) 6 ?
Fe1 O1 2.001(3) . ?
O1 C1 1.322(5) . ?
C1 C1 1.315(7) 6 ?
C1 C2 1.450(5) . ?
C1 N1 1.315(7) 6 ?
C7 H7 0.9500 . ?
C7 C2 1.398(5) . ?
C7 C6 1.384(6) . ?
C2 C3 1.389(6) . ?
C6 H6 0.9500 . ?
C6 C5 1.394(6) . ?
C5 H5 0.9500 . ?
C5 C4 1.372(7) . ?
C3 H3 0.9500 . ?
C3 C4 1.390(7) . ?
C4 H4 0.9500 . ?
